data_7157149
loop_
_publ_author_name
'Patel, Heta A.'
'Bhanvadia, Viraj J.'
'Mande, Hemant M.'
'Zade, Sanjio S.'
'Patel, Arun L.'

_publ_section_title
;
 Benzochalcogendiazole-based conjugated molecules: investigating the
 effects of substituents and heteroatom juggling.
;
_journal_issue 43
_journal_name_full 'Organic &amp; biomolecular chemistry'
_journal_page_first 9467
_journal_paper_doi 10.1039/c9ob01762c
_journal_volume 17
_journal_year 2019
_chemical_formula_moiety 'C22 H16 N2 S'
_chemical_formula_sum 'C22 H18 N2 S'
_chemical_formula_weight 342.44
_space_group_crystal_system monoclinic
_space_group_IT_number 14
_space_group_name_Hall '-P 2ybc'
_space_group_name_H-M_alt 'P 1 21/c 1'
_symmetry_space_group_name_Hall '-P 2ybc'
_symmetry_space_group_name_H-M 'P 1 21/c 1'
_atom_sites_solution_hydrogens geom
_atom_sites_solution_primary iterative
_atom_sites_solution_secondary difmap
_audit_creation_date 2017-07-25
_audit_creation_method
;
Olex2 1.2
(compiled 2017.01.04 svn.r3372 for OlexSys, GUI svn.r5292)
;
_audit_update_record
;
2018-06-19 deposited with the CCDC.    2019-10-15 downloaded from the CCDC.
;
_cell_angle_alpha 90.00
_cell_angle_beta 101.041(3)
_cell_angle_gamma 90.00
_cell_formula_units_Z 4
_cell_length_a 9.6081(3)
_cell_length_b 15.1360(4)
_cell_length_c 11.7745(3)
_cell_measurement_reflns_used 3060
_cell_measurement_temperature 199.94(12)
_cell_measurement_theta_max 71.6690
_cell_measurement_theta_min 3.8260
_cell_volume 1680.65(8)
_computing_cell_refinement
;
CrysAlisPro, Agilent Technologies,
Version 1.171.36.28 (release 01-02-2013 CrysAlis171 .NET)
(compiled Feb  1 2013,16:14:44)
;
_computing_data_collection
;
CrysAlisPro, Agilent Technologies,
Version 1.171.36.28 (release 01-02-2013 CrysAlis171 .NET)
(compiled Feb  1 2013,16:14:44)
;
_computing_data_reduction
;
CrysAlisPro, Agilent Technologies,
Version 1.171.36.28 (release 01-02-2013 CrysAlis171 .NET)
(compiled Feb  1 2013,16:14:44)
;
_computing_molecular_graphics 'Olex2 (Dolomanov et al., 2009)'
_computing_publication_material 'Olex2 (Dolomanov et al., 2009)'
_computing_structure_refinement 'ShelXL (Sheldrick, 2015)'
_computing_structure_solution
;
Superflip (Palatinus & Chapuis, 2007;Palatinus & van der Lee, 2008;
Palatinus et al., 2012)
;
_diffrn_ambient_temperature 199.94(12)
_diffrn_detector_area_resol_mean 8.0851
_diffrn_measured_fraction_theta_full 1.0
_diffrn_measured_fraction_theta_max 0.957
_diffrn_measurement_details
;
_refine_ls_extinction_coef        0.00005(11)
#__ type_ start__ end____ width___ exp.time_
  1 omega -118.00  -56.00   1.0000    3.8800
omega____ theta____ kappa____ phi______ frames
    -      -42.5000  178.0000   30.0000 62

#__ type_ start__ end____ width___ exp.time_
  2 omega  -44.00  -10.00   1.0000    3.8800
omega____ theta____ kappa____ phi______ frames
    -      -42.5000   38.0000   30.0000 34

#__ type_ start__ end____ width___ exp.time_
  3 omega  -57.00   23.00   1.0000    3.8800
omega____ theta____ kappa____ phi______ frames
    -      -42.5000   50.0000  -90.0000 80

#__ type_ start__ end____ width___ exp.time_
  4 omega -113.00  -21.00   1.0000    3.8800
omega____ theta____ kappa____ phi______ frames
    -      -42.5000  -77.0000   60.0000 92

#__ type_ start__ end____ width___ exp.time_
  5 omega   87.00  125.00   1.0000    3.8800
omega____ theta____ kappa____ phi______ frames
    -       54.7151   19.0000  120.0000 38

#__ type_ start__ end____ width___ exp.time_
  6 omega   41.00   79.00   1.0000    9.0000
omega____ theta____ kappa____ phi______ frames
    -      109.4303  -38.0000   60.0000 38

#__ type_ start__ end____ width___ exp.time_
  7 omega   96.00  173.00   1.0000    9.0000
omega____ theta____ kappa____ phi______ frames
    -      109.4303   64.0000 -180.0000 77

#__ type_ start__ end____ width___ exp.time_
  8 omega   41.00   96.00   1.0000    9.0000
omega____ theta____ kappa____ phi______ frames
    -      109.4303  -50.0000 -180.0000 55

#__ type_ start__ end____ width___ exp.time_
  9 omega   62.00   89.00   1.0000    9.0000
omega____ theta____ kappa____ phi______ frames
    -      109.4303  -25.0000 -180.0000 27

#__ type_ start__ end____ width___ exp.time_
 10 omega   43.00  144.00   1.0000    9.0000
omega____ theta____ kappa____ phi______ frames
    -      109.4303  -92.0000   60.0000 101

#__ type_ start__ end____ width___ exp.time_
 11 omega   96.00  124.00   1.0000    9.0000
omega____ theta____ kappa____ phi______ frames
    -      109.4303   64.0000  -30.0000 28

#__ type_ start__ end____ width___ exp.time_
 12 omega  149.00  177.00   1.0000    9.0000
omega____ theta____ kappa____ phi______ frames
    -      109.4303   64.0000  -30.0000 28

#__ type_ start__ end____ width___ exp.time_
 13 omega   77.00  104.00   1.0000    9.0000
omega____ theta____ kappa____ phi______ frames
    -      109.4303  -50.0000   60.0000 27

#__ type_ start__ end____ width___ exp.time_
 14 omega   37.00   92.00   1.0000    9.0000
omega____ theta____ kappa____ phi______ frames
    -      109.4303  -38.0000 -120.0000 55

#__ type_ start__ end____ width___ exp.time_
 15 omega   60.00  141.00   1.0000    9.0000
omega____ theta____ kappa____ phi______ frames
    -      109.4303  178.0000   90.0000 81
;
_diffrn_measurement_device_type 'Xcalibur, Eos, Gemini'
_diffrn_measurement_method '\w scans'
_diffrn_orient_matrix_UB_11 -0.0043590000
_diffrn_orient_matrix_UB_12 0.0465308000
_diffrn_orient_matrix_UB_13 0.1156740000
_diffrn_orient_matrix_UB_21 0.0367523000
_diffrn_orient_matrix_UB_22 -0.0878722000
_diffrn_orient_matrix_UB_23 0.0646746000
_diffrn_orient_matrix_UB_31 0.1591497000
_diffrn_orient_matrix_UB_32 0.0215932000
_diffrn_orient_matrix_UB_33 0.0144488000
_diffrn_radiation_monochromator graphite
_diffrn_radiation_type CuK\a
_diffrn_radiation_wavelength 1.54184
_diffrn_reflns_av_R_equivalents 0.0161
_diffrn_reflns_av_unetI/netI 0.0260
_diffrn_reflns_limit_h_max 11
_diffrn_reflns_limit_h_min -8
_diffrn_reflns_limit_k_max 18
_diffrn_reflns_limit_k_min -17
_diffrn_reflns_limit_l_max 14
_diffrn_reflns_limit_l_min -14
_diffrn_reflns_number 5794
_diffrn_reflns_theta_full 71.92
_diffrn_reflns_theta_max 71.92
_diffrn_reflns_theta_min 4.69
_diffrn_source 'Enhance (Cu) X-ray Source'
_exptl_absorpt_coefficient_mu 1.739
_exptl_absorpt_correction_T_max 1.00000
_exptl_absorpt_correction_T_min 0.92665
_exptl_absorpt_correction_type multi-scan
_exptl_absorpt_process_details
;
CrysAlisPro, Agilent Technologies,
Version 1.171.36.28 (release 01-02-2013 CrysAlis171 .NET)
(compiled Feb  1 2013,16:14:44)
Empirical absorption correction using spherical harmonics,
 implemented in SCALE3 ABSPACK scaling algorithm.
;
_exptl_crystal_colour orange
_exptl_crystal_density_diffrn 1.353
_exptl_crystal_density_method 'not measured'
_exptl_crystal_F_000 720
_exptl_crystal_size_max .34
_exptl_crystal_size_mid .21
_exptl_crystal_size_min .15
_refine_diff_density_max 1.105
_refine_diff_density_min -0.856
_refine_diff_density_rms 0.064
_refine_ls_extinction_method none
_refine_ls_goodness_of_fit_ref 1.021
_refine_ls_hydrogen_treatment constr
_refine_ls_matrix_type full
_refine_ls_number_parameters 226
_refine_ls_number_reflns 3159
_refine_ls_number_restraints 0
_refine_ls_restrained_S_all 1.021
_refine_ls_R_factor_all 0.0829
_refine_ls_R_factor_gt 0.0730
_refine_ls_shift/su_max 0.000
_refine_ls_shift/su_mean 0.000
_refine_ls_structure_factor_coef Fsqd
_refine_ls_weighting_details 'calc w=1/[\s^2^(Fo^2^)+(0.0746P)^2^+3.1372P] where P=(Fo^2^+2Fc^2^)/3'
_refine_ls_weighting_scheme calc
_refine_ls_wR_factor_gt 0.1773
_refine_ls_wR_factor_ref 0.1856
_reflns_number_gt 2662
_reflns_number_total 3159
_reflns_threshold_expression >2sigma(I)
_cod_data_source_file c9ob01762c2.cif
_cod_data_source_block exp_289
_cod_depositor_comments 'Adding full bibliography for 7157149--7157156.cif.'
_cod_original_cell_volume 1680.64(8)
_cod_database_code 7157149
_chemical_oxdiff_formula 'C H N S'
_reflns_odcompleteness_completeness 99.94
_reflns_odcompleteness_iscentric 1
_reflns_odcompleteness_theta 66.97
_olex2_refinement_description
;
1. Fixed Uiso
 At 1.2 times of:
  All C(H) groups
2.a Aromatic/amide H refined with riding coordinates:
 C21(H21), C17(H17), C16(H16), C8(H8), C18(H18), C19(H19), C9(H9), C25(H25),
 C22(H22), C15(H15), C13(H13), C14(H14), C24(H24), C11(H11), C10(H10), C23(H23)
;
_olex2_date_sample_data_collection 2014-01-03
_olex2_submission_special_instructions 'No special instructions were received'

loop_
_space_group_symop_id
_space_group_symop_operation_xyz
1 'x, y, z'
2 '-x, y+1/2, -z+1/2'
3 '-x, -y, -z'
4 'x, -y-1/2, z-1/2'

loop_
_atom_site_label
_atom_site_type_symbol
_atom_site_fract_x
_atom_site_fract_y
_atom_site_fract_z
_atom_site_U_iso_or_equiv
_atom_site_adp_type
_atom_site_occupancy
_atom_site_calc_flag
_atom_site_refinement_flags_posn
S4 S 0.65197(12) 0.42363(7) 1.01966(8) 0.0577(3) Uani 1 d .
N5 N 0.6744(3) 0.46787(19) 0.8998(2) 0.0449(7) Uani 1 d .
N3 N 0.7626(4) 0.4801(2) 1.1112(2) 0.0532(8) Uani 1 d .
C6 C 0.7742(3) 0.5302(2) 0.9270(2) 0.0360(7) Uani 1 d .
C21 C 0.6628(3) 0.7280(2) 0.4684(3) 0.0403(7) Uani 1 d .
H21 H 0.6855 0.7805 0.5087 0.048 Uiso 1 calc R
C2 C 0.8259(4) 0.5373(2) 1.0495(3) 0.0411(8) Uani 1 d .
C17 C 1.2689(4) 0.6779(2) 1.4467(3) 0.0447(8) Uani 1 d .
H17 H 1.3232 0.6981 1.3946 0.054 Uiso 1 calc R
C20 C 0.6912(3) 0.6475(2) 0.5262(2) 0.0339(6) Uani 1 d .
C16 C 1.3226(4) 0.6832(2) 1.5631(3) 0.0445(8) Uani 1 d .
H16 H 1.4121 0.7074 1.5887 0.053 Uiso 1 calc R
C7 C 0.8258(3) 0.58619(19) 0.8462(2) 0.0328(6) Uani 1 d .
C8 C 0.9320(3) 0.6440(2) 0.8935(3) 0.0388(7) Uani 1 d .
H8 H 0.9713 0.6805 0.8444 0.047 Uiso 1 calc R
C18 C 0.7611(3) 0.5810(2) 0.7235(2) 0.0335(6) Uani 1 d .
H18 H 0.7210 0.5275 0.6953 0.040 Uiso 1 calc R
C12 C 1.1372(4) 0.6434(2) 1.4054(3) 0.0417(8) Uani 1 d .
C19 C 0.7561(3) 0.6482(2) 0.6493(2) 0.0344(6) Uani 1 d .
H19 H 0.7980 0.7008 0.6789 0.041 Uiso 1 calc R
C9 C 0.9835(4) 0.6497(2) 1.0152(3) 0.0439(8) Uani 1 d .
H9 H 1.0554 0.6900 1.0420 0.053 Uiso 1 calc R
C25 C 0.6557(3) 0.5699(2) 0.4631(3) 0.0405(7) Uani 1 d .
H25 H 0.6728 0.5155 0.4998 0.049 Uiso 1 calc R
C22 C 0.6016(4) 0.7307(3) 0.3523(3) 0.0491(9) Uani 1 d .
H22 H 0.5824 0.7848 0.3152 0.059 Uiso 1 calc R
C15 C 1.2456(4) 0.6533(2) 1.6422(2) 0.0392(7) Uani 1 d .
H15 H 1.2828 0.6569 1.7210 0.047 Uiso 1 calc R
C1 C 0.9326(4) 0.5987(2) 1.0954(3) 0.0432(8) Uani 1 d .
C13 C 1.0583(3) 0.6134(2) 1.4865(3) 0.0427(8) Uani 1 d .
H13 H 0.9683 0.5900 1.4610 0.051 Uiso 1 calc R
C14 C 1.1128(4) 0.6181(2) 1.6041(3) 0.0410(7) Uani 1 d .
H14 H 1.0600 0.5975 1.6571 0.049 Uiso 1 calc R
C24 C 0.5956(4) 0.5731(3) 0.3472(3) 0.0481(8) Uani 1 d .
H24 H 0.5730 0.5208 0.3062 0.058 Uiso 1 calc R
C11 C 1.0908(4) 0.6403(2) 1.2779(3) 0.0479(8) Uani 1 d .
H11 H 1.1488 0.6675 1.2335 0.057 Uiso 1 calc R
C10 C 0.9756(4) 0.6026(2) 1.2227(3) 0.0482(8) Uani 1 d .
H10 H 0.9161 0.5763 1.2666 0.058 Uiso 1 calc R
C23 C 0.5688(4) 0.6531(3) 0.2913(3) 0.0513(9) Uani 1 d .
H23 H 0.5288 0.6548 0.2129 0.062 Uiso 1 calc R

loop_
_atom_site_aniso_label
_atom_site_aniso_U_11
_atom_site_aniso_U_22
_atom_site_aniso_U_33
_atom_site_aniso_U_23
_atom_site_aniso_U_13
_atom_site_aniso_U_12
S4 0.0719(7) 0.0549(6) 0.0473(5) 0.0105(4) 0.0137(4) -0.0056(5)
N5 0.0508(16) 0.0436(15) 0.0391(14) 0.0045(12) 0.0055(12) -0.0010(13)
N3 0.072(2) 0.0507(17) 0.0391(15) 0.0133(13) 0.0160(14) 0.0148(15)
C6 0.0439(17) 0.0340(15) 0.0280(14) -0.0017(11) 0.0014(12) 0.0112(14)
C21 0.0380(16) 0.0448(17) 0.0365(16) 0.0050(13) 0.0032(13) -0.0128(14)
C2 0.0533(19) 0.0378(16) 0.0297(15) -0.0007(12) 0.0015(13) 0.0155(15)
C17 0.052(2) 0.0468(18) 0.0380(16) 0.0024(14) 0.0158(15) 0.0002(16)
C20 0.0275(14) 0.0433(17) 0.0314(14) 0.0013(12) 0.0068(11) 0.0011(13)
C16 0.0401(17) 0.0466(18) 0.0450(18) -0.0026(15) 0.0039(14) -0.0054(15)
C7 0.0358(15) 0.0311(14) 0.0295(14) -0.0034(11) 0.0008(12) 0.0072(12)
C8 0.0427(17) 0.0357(16) 0.0345(15) -0.0001(12) -0.0009(13) 0.0063(14)
C18 0.0348(15) 0.0352(15) 0.0298(14) -0.0037(12) 0.0043(12) 0.0024(12)
C12 0.059(2) 0.0352(16) 0.0280(14) -0.0037(12) 0.0012(14) 0.0137(15)
C19 0.0333(15) 0.0376(15) 0.0313(14) -0.0033(12) 0.0034(11) -0.0008(13)
C9 0.0445(18) 0.0353(16) 0.0446(18) -0.0107(13) -0.0100(14) 0.0053(14)
C25 0.0435(18) 0.0434(17) 0.0334(15) 0.0001(13) 0.0045(13) 0.0067(15)
C22 0.0479(19) 0.057(2) 0.0382(17) 0.0160(15) -0.0021(14) -0.0143(17)
C15 0.0478(18) 0.0407(16) 0.0252(14) -0.0023(12) -0.0025(12) 0.0045(14)
C1 0.055(2) 0.0369(16) 0.0342(16) -0.0017(13) -0.0016(14) 0.0175(15)
C13 0.0350(16) 0.0368(16) 0.0520(19) -0.0101(14) -0.0026(14) -0.0002(14)
C14 0.0462(18) 0.0407(17) 0.0390(16) 0.0017(13) 0.0150(14) 0.0006(15)
C24 0.053(2) 0.057(2) 0.0321(16) -0.0084(15) 0.0010(14) -0.0015(17)
C11 0.054(2) 0.0437(18) 0.0444(19) -0.0013(15) 0.0062(16) 0.0056(16)
C10 0.054(2) 0.0427(18) 0.0448(19) -0.0026(15) 0.0025(16) 0.0045(16)
C23 0.050(2) 0.070(2) 0.0293(15) 0.0079(16) -0.0021(14) -0.0088(18)

loop_
_atom_type_symbol
_atom_type_description
_atom_type_scat_dispersion_real
_atom_type_scat_dispersion_imag
_atom_type_scat_source
C C 0.0181 0.0091 'International Tables Vol C Tables 4.2.6.8 and 6.1.1.4'
H H 0.0000 0.0000 'International Tables Vol C Tables 4.2.6.8 and 6.1.1.4'
N N 0.0311 0.0180 'International Tables Vol C Tables 4.2.6.8 and 6.1.1.4'
S S 0.3331 0.5567 'International Tables Vol C Tables 4.2.6.8 and 6.1.1.4'

loop_
_geom_angle_atom_site_label_1
_geom_angle_atom_site_label_2
_geom_angle_atom_site_label_3
_geom_angle
N3 S4 N5 100.60(16)
C6 N5 S4 107.0(2)
C2 N3 S4 106.8(2)
N5 C6 C2 112.8(3)
N5 C6 C7 125.5(3)
C7 C6 C2 121.7(3)
C22 C21 C20 121.0(3)
N3 C2 C6 112.9(3)
N3 C2 C1 125.8(3)
C1 C2 C6 121.3(3)
C12 C17 C16 121.5(3)
C21 C20 C19 118.8(3)
C25 C20 C21 118.0(3)
C25 C20 C19 123.2(3)
C17 C16 C15 120.7(3)
C6 C7 C18 119.3(3)
C8 C7 C6 115.6(3)
C8 C7 C18 125.1(3)
C7 C8 C9 122.1(3)
C19 C18 C7 124.1(3)
C17 C12 C13 117.7(3)
C17 C12 C11 116.7(3)
C13 C12 C11 125.6(3)
C18 C19 C20 126.7(3)
C1 C9 C8 123.6(3)
C24 C25 C20 120.7(3)
C21 C22 C23 120.0(3)
C16 C15 C14 119.6(3)
C2 C1 C10 117.2(3)
C9 C1 C2 115.6(3)
C9 C1 C10 127.2(3)
C14 C13 C12 120.9(3)
C15 C14 C13 119.7(3)
C25 C24 C23 120.5(3)
C10 C11 C12 125.5(4)
C11 C10 C1 124.7(4)
C24 C23 C22 119.7(3)

loop_
_geom_bond_atom_site_label_1
_geom_bond_atom_site_label_2
_geom_bond_distance
S4 N5 1.614(3)
S4 N3 1.607(4)
N5 C6 1.339(4)
N3 C2 1.347(5)
C6 C2 1.436(4)
C6 C7 1.432(4)
C21 C20 1.397(4)
C21 C22 1.381(4)
C2 C1 1.412(5)
C17 C16 1.372(5)
C17 C12 1.369(5)
C20 C19 1.464(4)
C20 C25 1.396(4)
C16 C15 1.372(5)
C7 C8 1.378(4)
C7 C18 1.462(4)
C8 C9 1.426(4)
C18 C19 1.335(4)
C12 C13 1.403(5)
C12 C11 1.483(4)
C9 C1 1.380(5)
C25 C24 1.378(4)
C22 C23 1.382(5)
C15 C14 1.376(5)
C1 C10 1.477(5)
C13 C14 1.385(5)
C24 C23 1.378(5)
C11 C10 1.303(5)
